data_4329102
loop_
_publ_author_name
'Gina M. Chiarella'
'F. Albert Cotton'
'Naresh S. Dalal'
'Carlos A. Murillo'
'Zhenxing Wang'
'Mark D. Young'

_publ_section_title
;
 Direct Evidence from Electron Paramagnetic Resonance for Additional
 Configurations in Uncommon Paddlewheel Re27+ Units Surrounded by an
 Unsymmetrical Bicyclic Guanidinate
;
_journal_name_full 'Inorganic Chemistry'
_journal_page_first 5257
_journal_page_last 5263
_journal_paper_doi 10.1021/ic300169f
_journal_volume 51
_journal_year 2012
_chemical_formula_moiety 'C24 H40 Cl2 N12 Re2, 6(C H Cl3), Cl '
_chemical_formula_sum 'C30 H46 Cl21 N12 Re2'
_chemical_formula_weight 1691.64
_chemical_name_systematic
; 
 ? 
;
_space_group_IT_number 2
_symmetry_cell_setting triclinic
_symmetry_space_group_name_Hall '-P 1'
_symmetry_space_group_name_H-M 'P -1'
_atom_sites_solution_hydrogens geom
_atom_sites_solution_primary direct
_atom_sites_solution_secondary difmap
_audit_creation_method SHELXL-97
_cell_angle_alpha 85.469(12)
_cell_angle_beta 79.659(12)
_cell_angle_gamma 79.016(12)
_cell_formula_units_Z 1
_cell_length_a 10.046(8)
_cell_length_b 10.935(8)
_cell_length_c 13.492(10)
_cell_measurement_reflns_used 5536
_cell_measurement_temperature 213(2)
_cell_measurement_theta_max 27.51
_cell_measurement_theta_min 2.09
_cell_volume 1429.8(19)
_computing_cell_refinement 'SMART (Bruker, 2001)'
_computing_data_collection 'SMART (Bruker, 2001)'
_computing_data_reduction 'SMART (Bruker, 2001)'
_computing_molecular_graphics 'SHELXL97 (Sheldrick, 2008)'
_computing_publication_material 'SHELXL97 (Sheldrick, 2008)'
_computing_structure_refinement 'SHELXL-97 (Sheldrick, 1997)'
_computing_structure_solution 'SHELXS-97 (Sheldrick, 1990)'
_diffrn_ambient_temperature 213(2)
_diffrn_measured_fraction_theta_full 0.984
_diffrn_measured_fraction_theta_max 0.984
_diffrn_measurement_device_type 'Bruker SMART 1K CCD area-detector'
_diffrn_measurement_method 'phi and omega scans'
_diffrn_radiation_monochromator graphite
_diffrn_radiation_source 'fine-focus sealed tube'
_diffrn_radiation_type MoK\a
_diffrn_radiation_wavelength 0.71073
_diffrn_reflns_av_R_equivalents 0.0488
_diffrn_reflns_av_sigmaI/netI 0.0712
_diffrn_reflns_limit_h_max 11
_diffrn_reflns_limit_h_min -11
_diffrn_reflns_limit_k_max 13
_diffrn_reflns_limit_k_min -13
_diffrn_reflns_limit_l_max 16
_diffrn_reflns_limit_l_min -16
_diffrn_reflns_number 9765
_diffrn_reflns_theta_full 25.03
_diffrn_reflns_theta_max 25.03
_diffrn_reflns_theta_min 2.38
_diffrn_standards_decay_% 0
_diffrn_standards_interval_count 0
_diffrn_standards_interval_time 0
_diffrn_standards_number 0
_exptl_absorpt_coefficient_mu 5.249
_exptl_absorpt_correction_T_max 0.4517
_exptl_absorpt_correction_T_min 0.4200
_exptl_absorpt_correction_type multi-scan
_exptl_absorpt_process_details '(SADABS; Sheldrick, 2004)'
_exptl_crystal_colour green
_exptl_crystal_density_diffrn 1.965
_exptl_crystal_description block
_exptl_crystal_F_000 817
_exptl_crystal_size_max 0.20
_exptl_crystal_size_mid 0.20
_exptl_crystal_size_min 0.18
_refine_diff_density_max 2.455
_refine_diff_density_min -2.561
_refine_diff_density_rms 0.183
_refine_ls_extinction_method none
_refine_ls_goodness_of_fit_ref 1.078
_refine_ls_hydrogen_treatment constr
_refine_ls_matrix_type full
_refine_ls_number_parameters 318
_refine_ls_number_reflns 4964
_refine_ls_number_restraints 19
_refine_ls_restrained_S_all 1.076
_refine_ls_R_factor_all 0.0691
_refine_ls_R_factor_gt 0.0501
_refine_ls_shift/su_max 0.001
_refine_ls_shift/su_mean 0.000
_refine_ls_structure_factor_coef Fsqd
_refine_ls_weighting_details 'calc w=1/[\s^2^(Fo^2^)+(0.0565P)^2^+4.4690P] where P=(Fo^2^+2Fc^2^)/3'
_refine_ls_weighting_scheme calc
_refine_ls_wR_factor_gt 0.1193
_refine_ls_wR_factor_ref 0.1316
_reflns_number_gt 3977
_reflns_number_total 4964
_reflns_threshold_expression >2sigma(I)
_cod_data_source_file ic300169f_si_001_2.cif
_cod_data_source_block Re2_(tbn)4_Cl3_(2)
_cod_database_code 4329102

loop_
_symmetry_equiv_pos_as_xyz
'x, y, z'
'-x, -y, -z'

loop_
_atom_site_label
_atom_site_type_symbol
_atom_site_fract_x
_atom_site_fract_y
_atom_site_fract_z
_atom_site_U_iso_or_equiv
_atom_site_adp_type
_atom_site_occupancy
_atom_site_symmetry_multiplicity
_atom_site_calc_flag
_atom_site_refinement_flags
_atom_site_disorder_assembly
_atom_site_disorder_group
Re1 Re 0.58245(3) 0.55945(3) 0.98842(3) 0.03338(15) Uani 1 1 d . . .
Cl1 Cl 0.7647(2) 0.6924(2) 0.9739(2) 0.0495(6) Uani 1 1 d . C .
N1 N 0.6070(8) 0.5535(7) 0.8342(6) 0.0414(18) Uani 1 1 d . B .
N2 N 0.4370(7) 0.4325(6) 0.8602(6) 0.0365(17) Uani 1 1 d . . .
N3 N 0.5305(10) 0.4807(8) 0.6990(6) 0.056(2) Uani 1 1 d . B .
C1 C 0.5295(8) 0.4917(7) 0.7973(6) 0.0315(18) Uani 1 1 d . . .
C2 C 0.6983(13) 0.6162(12) 0.7573(8) 0.071(4) Uani 1 1 d D . .
H2A H 0.6515 0.7013 0.7436 0.086 Uiso 1 1 calc R A 1
H2B H 0.7814 0.6217 0.7841 0.086 Uiso 1 1 calc R A 1
C3 C 0.7383(16) 0.551(2) 0.6627(10) 0.079(6) Uani 0.79(3) 1 d PD B 1
H3A H 0.7903 0.6024 0.6131 0.094 Uiso 0.79(3) 1 calc PR B 1
H3B H 0.8005 0.4728 0.6746 0.094 Uiso 0.79(3) 1 calc PR B 1
C3A C 0.678(9) 0.625(5) 0.653(2) 0.079(6) Uani 0.21(3) 1 d PD B 2
H3A1 H 0.7664 0.6321 0.6100 0.094 Uiso 0.21(3) 1 calc PR B 2
H3A2 H 0.6141 0.7028 0.6424 0.094 Uiso 0.21(3) 1 calc PR B 2
C4 C 0.6263(13) 0.5229(12) 0.6191(9) 0.074(3) Uani 1 1 d D . .
H4A H 0.5818 0.5976 0.5845 0.088 Uiso 1 1 calc R B 1
H4B H 0.6613 0.4581 0.5700 0.088 Uiso 1 1 calc R B 1
C5 C 0.4295(13) 0.4054(11) 0.6857(9) 0.065(3) Uani 1 1 d . . .
H5A H 0.4740 0.3293 0.6506 0.078 Uiso 1 1 calc R B .
H5B H 0.3602 0.4528 0.6480 0.078 Uiso 1 1 calc R . .
C6 C 0.3652(11) 0.3749(11) 0.7956(8) 0.056(3) Uani 1 1 d . B .
H6A H 0.2665 0.4092 0.8076 0.067 Uiso 1 1 calc R . .
H6B H 0.3778 0.2844 0.8094 0.067 Uiso 1 1 calc R . .
C7 C 0.6945(8) 0.2908(7) 1.0036(6) 0.0307(18) Uani 1 1 d D . .
N4 N 0.7317(7) 0.4027(6) 0.9882(5) 0.035(3) Uani 0.695(12) 1 d PD C 1
N5 N 0.5624(7) 0.2809(6) 1.0179(5) 0.033(3) Uani 0.695(12) 1 d PD . 1
N6 N 0.8030(13) 0.1992(9) 1.0064(19) 0.045(4) Uani 0.695(12) 1 d PDU C 1
C8 C 0.8822(15) 0.3833(16) 0.979(2) 0.048(7) Uani 0.695(12) 1 d PD C 1
H8A H 0.9081 0.4195 1.0354 0.058 Uiso 0.695(12) 1 calc PR C 1
H8B H 0.9223 0.4229 0.9158 0.058 Uiso 0.695(12) 1 calc PR C 1
C9 C 0.9323(15) 0.2462(13) 0.9801(15) 0.056(4) Uani 0.695(12) 1 d PD C 1
H9A H 0.9822 0.2193 0.9139 0.068 Uiso 0.695(12) 1 calc PR C 1
H9B H 0.9917 0.2194 1.0309 0.068 Uiso 0.695(12) 1 calc PR C 1
C10 C 0.7939(15) 0.0682(12) 1.0299(12) 0.053(4) Uani 0.695(12) 1 d PDU C 1
H10A H 0.8594 0.0309 1.0744 0.063 Uiso 0.695(12) 1 calc PR C 1
H10B H 0.8160 0.0222 0.9679 0.063 Uiso 0.695(12) 1 calc PR C 1
C11 C 0.6514(17) 0.0615(17) 1.0806(14) 0.058(5) Uani 0.695(12) 1 d PD C 1
H11A H 0.6353 -0.0240 1.0792 0.069 Uiso 0.695(12) 1 calc PR C 1
H11B H 0.6407 0.0818 1.1514 0.069 Uiso 0.695(12) 1 calc PR C 1
C12 C 0.548(3) 0.1479(16) 1.032(3) 0.059(6) Uani 0.695(12) 1 d PD C 1
H12A H 0.4570 0.1437 1.0718 0.070 Uiso 0.695(12) 1 calc PR C 1
H12B H 0.5489 0.1171 0.9653 0.070 Uiso 0.695(12) 1 calc PR C 1
N4A N 0.5624(7) 0.2809(6) 1.0179(5) 0.035(3) Uani 0.305(12) 1 d PD . 2
N5A N 0.7317(7) 0.4027(6) 0.9882(5) 0.033(3) Uani 0.305(12) 1 d PD C 2
N6A N 0.767(3) 0.1762(18) 1.006(5) 0.045(4) Uani 0.305(12) 1 d PD C 2
C8A C 0.539(4) 0.152(3) 1.022(7) 0.048(7) Uani 0.305(12) 1 d PD C 2
H8A1 H 0.5121 0.1319 0.9604 0.058 Uiso 0.305(12) 1 calc PR C 2
H8A2 H 0.4696 0.1358 1.0804 0.058 Uiso 0.305(12) 1 calc PR C 2
C9A C 0.678(4) 0.083(3) 1.034(4) 0.056(4) Uani 0.305(12) 1 d PD C 2
H9A1 H 0.6805 0.0520 1.1042 0.068 Uiso 0.305(12) 1 calc PR C 2
H9A2 H 0.7069 0.0132 0.9898 0.068 Uiso 0.305(12) 1 calc PR C 2
C10A C 0.913(3) 0.170(3) 0.978(3) 0.053(4) Uani 0.305(12) 1 d PD C 2
H10C H 0.9520 0.0951 0.9390 0.063 Uiso 0.305(12) 1 calc PR C 2
H10D H 0.9548 0.1607 1.0389 0.063 Uiso 0.305(12) 1 calc PR C 2
C11A C 0.951(4) 0.281(3) 0.917(3) 0.058(5) Uani 0.305(12) 1 d PD C 2
H11C H 1.0512 0.2756 0.9083 0.069 Uiso 0.305(12) 1 calc PR C 2
H11D H 0.9274 0.2797 0.8494 0.069 Uiso 0.305(12) 1 calc PR C 2
C12A C 0.882(3) 0.399(4) 0.963(6) 0.059(6) Uani 0.305(12) 1 d PD C 2
H12C H 0.9004 0.4692 0.9153 0.070 Uiso 0.305(12) 1 calc PR C 2
H12D H 0.9185 0.4080 1.0238 0.070 Uiso 0.305(12) 1 calc PR C 2
Cl2 Cl 0.0000 0.0000 0.5000 0.0469(8) Uani 1 2 d S . .
Cl3 Cl 0.1875(4) 1.0780(3) 0.2255(3) 0.0907(11) Uani 1 1 d . . .
Cl4 Cl 0.4285(4) 0.9606(4) 0.3035(3) 0.0986(12) Uani 1 1 d . . .
Cl5 Cl 0.2450(4) 0.8119(3) 0.2590(3) 0.0915(11) Uani 1 1 d . . .
Cl6 Cl 0.8197(5) 0.9015(4) 0.2774(3) 0.1053(13) Uani 1 1 d . . .
Cl7 Cl 0.6889(4) 0.8401(4) 0.4748(3) 0.1086(13) Uani 1 1 d . . .
Cl8 Cl 0.9017(4) 0.6609(3) 0.3704(4) 0.1094(14) Uani 1 1 d . . .
Cl9 Cl 0.3288(4) 0.7824(5) 0.5562(4) 0.1167(15) Uani 1 1 d . . .
Cl10 Cl 0.2021(6) 0.7380(5) 0.7569(3) 0.143(2) Uani 1 1 d . . .
Cl11 Cl 0.1038(5) 0.6573(4) 0.5911(5) 0.1291(17) Uani 1 1 d . . .
C13 C 0.2589(11) 0.9558(10) 0.3028(8) 0.059(3) Uani 1 1 d . . .
H4 H 0.2075 0.9643 0.3725 0.070 Uiso 1 1 calc R . .
C14 C 0.8429(13) 0.8191(10) 0.3890(9) 0.067(3) Uani 1 1 d . . .
H5 H 0.9124 0.8519 0.4177 0.081 Uiso 1 1 calc R . .
C15 C 0.1741(13) 0.7701(11) 0.6341(9) 0.066(3) Uani 1 1 d . . .
H15 H 0.1104 0.8508 0.6309 0.079 Uiso 1 1 calc R . .

loop_
_atom_site_aniso_label
_atom_site_aniso_U_11
_atom_site_aniso_U_22
_atom_site_aniso_U_33
_atom_site_aniso_U_23
_atom_site_aniso_U_13
_atom_site_aniso_U_12
Re1 0.0293(2) 0.0371(2) 0.0390(2) 0.00093(14) -0.00934(15) -0.01668(15)
Cl1 0.0340(12) 0.0497(14) 0.0707(17) 0.0114(12) -0.0128(11) -0.0243(11)
N1 0.044(4) 0.041(4) 0.046(5) 0.002(3) -0.016(4) -0.019(4)
N2 0.035(4) 0.036(4) 0.045(5) 0.003(3) -0.020(3) -0.014(3)
N3 0.071(6) 0.057(5) 0.038(5) -0.002(4) -0.005(4) -0.012(5)
C1 0.032(5) 0.028(4) 0.035(5) 0.001(3) -0.004(4) -0.006(4)
C2 0.082(8) 0.090(9) 0.052(7) 0.003(6) 0.010(6) -0.062(7)
C3 0.061(11) 0.125(18) 0.049(9) 0.028(10) -0.003(8) -0.034(10)
C3A 0.061(11) 0.125(18) 0.049(9) 0.028(10) -0.003(8) -0.034(10)
C4 0.081(9) 0.079(9) 0.057(8) 0.008(6) -0.004(7) -0.016(7)
C5 0.086(9) 0.060(7) 0.059(7) -0.010(5) -0.032(6) -0.018(6)
C6 0.051(6) 0.074(7) 0.054(7) -0.022(5) -0.017(5) -0.024(5)
C7 0.035(5) 0.027(4) 0.034(5) -0.003(3) -0.017(4) -0.004(4)
N4 0.014(6) 0.041(8) 0.049(9) -0.005(6) -0.015(6) 0.005(5)
N5 0.045(8) 0.041(8) 0.026(7) 0.005(5) -0.016(6) -0.030(6)
N6 0.047(10) 0.029(5) 0.062(6) -0.004(6) -0.013(9) -0.014(5)
C8 0.012(7) 0.070(14) 0.062(14) -0.005(11) -0.001(7) -0.010(7)
C9 0.034(8) 0.042(10) 0.089(13) 0.000(8) -0.001(8) -0.005(7)
C10 0.058(10) 0.037(7) 0.064(10) -0.005(6) -0.013(7) -0.006(6)
C11 0.043(9) 0.052(9) 0.083(13) 0.003(9) -0.018(9) -0.016(7)
C12 0.074(14) 0.029(8) 0.085(15) 0.022(8) -0.036(10) -0.029(8)
N4A 0.014(6) 0.041(8) 0.049(9) -0.005(6) -0.015(6) 0.005(5)
N5A 0.045(8) 0.041(8) 0.026(7) 0.005(5) -0.016(6) -0.030(6)
N6A 0.047(10) 0.029(5) 0.062(6) -0.004(6) -0.013(9) -0.014(5)
C8A 0.012(7) 0.070(14) 0.062(14) -0.005(11) -0.001(7) -0.010(7)
C9A 0.034(8) 0.042(10) 0.089(13) 0.000(8) -0.001(8) -0.005(7)
C10A 0.058(10) 0.037(7) 0.064(10) -0.005(6) -0.013(7) -0.006(6)
C11A 0.043(9) 0.052(9) 0.083(13) 0.003(9) -0.018(9) -0.016(7)
C12A 0.074(14) 0.029(8) 0.085(15) 0.022(8) -0.036(10) -0.029(8)
Cl2 0.0438(19) 0.054(2) 0.046(2) -0.0038(15) -0.0073(15) -0.0169(15)
Cl3 0.122(3) 0.063(2) 0.083(2) 0.0119(17) -0.019(2) -0.0106(19)
Cl4 0.068(2) 0.112(3) 0.119(3) -0.017(2) -0.002(2) -0.032(2)
Cl5 0.108(3) 0.062(2) 0.111(3) -0.0032(18) -0.027(2) -0.0248(19)
Cl6 0.123(3) 0.108(3) 0.081(3) 0.016(2) -0.022(2) -0.013(3)
Cl7 0.101(3) 0.115(3) 0.108(3) -0.010(2) 0.011(2) -0.042(2)
Cl8 0.115(3) 0.061(2) 0.162(4) -0.013(2) -0.043(3) -0.018(2)
Cl9 0.086(3) 0.125(4) 0.126(4) 0.004(3) -0.003(3) -0.005(2)
Cl10 0.226(6) 0.126(4) 0.065(3) 0.002(2) -0.044(3) 0.009(4)
Cl11 0.138(4) 0.079(3) 0.188(5) -0.021(3) -0.055(4) -0.031(3)
C13 0.059(7) 0.058(7) 0.053(7) -0.003(5) 0.008(5) -0.014(5)
C14 0.083(9) 0.061(7) 0.068(8) 0.000(6) -0.022(7) -0.032(6)
C15 0.085(9) 0.057(7) 0.057(7) 0.001(5) -0.023(6) -0.008(6)

loop_
_atom_type_symbol
_atom_type_description
_atom_type_scat_dispersion_real
_atom_type_scat_dispersion_imag
_atom_type_scat_source
C C 0.0033 0.0016 'International Tables Vol C Tables 4.2.6.8 and 6.1.1.4'
H H 0.0000 0.0000 'International Tables Vol C Tables 4.2.6.8 and 6.1.1.4'
N N 0.0061 0.0033 'International Tables Vol C Tables 4.2.6.8 and 6.1.1.4'
Cl Cl 0.1484 0.1585 'International Tables Vol C Tables 4.2.6.8 and 6.1.1.4'
Re Re -1.0185 7.2310 'International Tables Vol C Tables 4.2.6.8 and 6.1.1.4'

loop_
_geom_angle_atom_site_label_1
_geom_angle_atom_site_label_2
_geom_angle_atom_site_label_3
_geom_angle
_geom_angle_site_symmetry_1
_geom_angle_site_symmetry_3
N2 Re1 N4 91.2(3) 2_667 .
N2 Re1 N4A 91.0(3) 2_667 2_667
N4 Re1 N4A 177.3(3) . 2_667
N2 Re1 N5 91.0(3) 2_667 2_667
N4 Re1 N5 177.3(3) . 2_667
N4A Re1 N5 0.0(4) 2_667 2_667
N2 Re1 N1 178.4(3) 2_667 .
N4 Re1 N1 88.5(3) . .
N4A Re1 N1 89.2(3) 2_667 .
N5 Re1 N1 89.2(3) 2_667 .
N2 Re1 Re1 89.46(19) 2_667 2_667
N4 Re1 Re1 90.54(19) . 2_667
N4A Re1 Re1 91.00(19) 2_667 2_667
N5 Re1 Re1 91.00(19) 2_667 2_667
N1 Re1 Re1 92.1(2) . 2_667
N2 Re1 Cl1 87.1(2) 2_667 .
N4 Re1 Cl1 89.5(2) . .
N4A Re1 Cl1 89.09(19) 2_667 .
N5 Re1 Cl1 89.09(19) 2_667 .
N1 Re1 Cl1 91.3(2) . .
Re1 Re1 Cl1 176.57(7) 2_667 .
C1 N1 C2 114.2(8) . .
C1 N1 Re1 117.7(6) . .
C2 N1 Re1 128.0(6) . .
C1 N2 C6 106.7(8) . .
C1 N2 Re1 120.4(6) . 2_667
C6 N2 Re1 132.8(6) . 2_667
C1 N3 C4 125.1(10) . .
C1 N3 C5 110.2(8) . .
C4 N3 C5 124.3(9) . .
N1 C1 N3 125.2(8) . .
N1 C1 N2 120.3(8) . .
N3 C1 N2 114.4(8) . .
C3A C2 N1 120(2) . .
C3 C2 N1 112.8(10) . .
C3A C2 H2A 72.6 . .
C3 C2 H2A 109.0 . .
N1 C2 H2A 109.0 . .
C3A C2 H2B 128.5 . .
C3 C2 H2B 109.0 . .
N1 C2 H2B 109.0 . .
H2A C2 H2B 107.8 . .
C4 C3 C2 115.8(12) . .
C4 C3 H3A 108.3 . .
C2 C3 H3A 108.3 . .
C4 C3 H3B 108.3 . .
C2 C3 H3B 108.3 . .
H3A C3 H3B 107.4 . .
C2 C3A C4 116.4(19) . .
C2 C3A H3A1 108.2 . .
C4 C3A H3A1 108.2 . .
C2 C3A H3A2 108.2 . .
C4 C3A H3A2 108.2 . .
H3A1 C3A H3A2 107.3 . .
N3 C4 C3 107.7(11) . .
N3 C4 C3A 109(2) . .
N3 C4 H4A 110.2 . .
C3 C4 H4A 110.2 . .
C3A C4 H4A 75.3 . .
N3 C4 H4B 110.2 . .
C3 C4 H4B 110.2 . .
C3A C4 H4B 135.9 . .
H4A C4 H4B 108.5 . .
N3 C5 C6 102.5(8) . .
N3 C5 H5A 111.3 . .
C6 C5 H5A 111.3 . .
N3 C5 H5B 111.3 . .
C6 C5 H5B 111.3 . .
H5A C5 H5B 109.2 . .
N2 C6 C5 106.2(8) . .
N2 C6 H6A 110.5 . .
C5 C6 H6A 110.5 . .
N2 C6 H6B 110.5 . .
C5 C6 H6B 110.5 . .
H6A C6 H6B 108.7 . .
N6A C7 N5 107.2(14) . .
N6A C7 N4 132.2(15) . .
N5 C7 N4 120.5(7) . .
N5 C7 N6 127.7(8) . .
N4 C7 N6 111.7(8) . .
C7 N4 C8 107.7(9) . .
C7 N4 Re1 119.2(5) . .
C8 N4 Re1 133.1(8) . .
C7 N5 C12 110.3(12) . .
C7 N5 Re1 118.6(5) . 2_667
C12 N5 Re1 130.9(11) . 2_667
C7 N6 C10 124.3(12) . .
C7 N6 C9 111.5(11) . .
C10 N6 C9 124.2(11) . .
N4 C8 C9 106.8(13) . .
N4 C8 H8A 110.4 . .
C9 C8 H8A 110.4 . .
N4 C8 H8B 110.4 . .
C9 C8 H8B 110.4 . .
H8A C8 H8B 108.6 . .
N6 C9 C8 101.4(11) . .
N6 C9 H9A 111.5 . .
C8 C9 H9A 111.5 . .
N6 C9 H9B 111.5 . .
C8 C9 H9B 111.5 . .
H9A C9 H9B 109.3 . .
N6 C10 C11 108.1(13) . .
N6 C10 H10A 110.1 . .
C11 C10 H10A 110.1 . .
N6 C10 H10B 110.1 . .
C11 C10 H10B 110.1 . .
H10A C10 H10B 108.4 . .
C12 C11 C10 112.1(19) . .
C12 C11 H11A 109.2 . .
C10 C11 H11A 109.2 . .
C12 C11 H11B 109.2 . .
C10 C11 H11B 109.2 . .
H11A C11 H11B 107.9 . .
C11 C12 N5 117.5(17) . .
C11 C12 H12A 107.9 . .
N5 C12 H12A 107.9 . .
C11 C12 H12B 107.9 . .
N5 C12 H12B 107.9 . .
H12A C12 H12B 107.2 . .
C7 N6A C10A 114(2) . .
C7 N6A C9A 112(3) . .
C10A N6A C9A 134(3) . .
C9A C8A H8A1 111.7 . .
C9A C8A H8A2 111.7 . .
H8A1 C8A H8A2 109.5 . .
N6A C9A C8A 104(3) . .
N6A C9A H9A1 110.9 . .
C8A C9A H9A1 110.9 . .
N6A C9A H9A2 110.9 . .
C8A C9A H9A2 110.9 . .
H9A1 C9A H9A2 109.0 . .
N6A C10A C11A 113(3) . .
N6A C10A H10C 108.9 . .
C11A C10A H10C 108.9 . .
N6A C10A H10D 108.9 . .
C11A C10A H10D 108.9 . .
H10C C10A H10D 107.7 . .
C12A C11A C10A 113(4) . .
C12A C11A H11C 109.0 . .
C10A C11A H11C 109.0 . .
C12A C11A H11D 109.0 . .
C10A C11A H11D 109.0 . .
H11C C11A H11D 107.8 . .
C11A C12A H12C 109.6 . .
C11A C12A H12D 109.6 . .
H12C C12A H12D 108.1 . .
Cl4 C13 Cl3 110.6(6) . .
Cl4 C13 Cl5 109.8(6) . .
Cl3 C13 Cl5 109.6(6) . .
Cl4 C13 H4 108.9 . .
Cl3 C13 H4 108.9 . .
Cl5 C13 H4 108.9 . .
Cl6 C14 Cl8 111.6(7) . .
Cl6 C14 Cl7 110.0(7) . .
Cl8 C14 Cl7 109.9(6) . .
Cl6 C14 H5 108.4 . .
Cl8 C14 H5 108.4 . .
Cl7 C14 H5 108.4 . .
Cl11 C15 Cl10 112.4(7) . .
Cl11 C15 Cl9 109.0(7) . .
Cl10 C15 Cl9 109.4(7) . .
Cl11 C15 H15 108.7 . .
Cl10 C15 H15 108.7 . .
Cl9 C15 H15 108.7 . .

loop_
_geom_bond_atom_site_label_1
_geom_bond_atom_site_label_2
_geom_bond_distance
_geom_bond_site_symmetry_2
Re1 N2 2.024(7) 2_667
Re1 N4 2.051(7) .
Re1 N4A 2.056(7) 2_667
Re1 N5 2.056(7) 2_667
Re1 N1 2.055(8) .
Re1 Re1 2.2589(14) 2_667
Re1 Cl1 2.519(2) .
N1 C1 1.306(11) .
N1 C2 1.474(12) .
N2 C1 1.363(11) .
N2 C6 1.472(11) .
N2 Re1 2.024(7) 2_667
N3 C1 1.339(12) .
N3 C4 1.421(14) .
N3 C5 1.466(14) .
C2 C3A 1.450(19) .
C2 C3 1.465(14) .
C2 H2A 0.9800 .
C2 H2B 0.9800 .
C3 C4 1.452(14) .
C3 H3A 0.9800 .
C3 H3B 0.9800 .
C3A C4 1.458(19) .
C3A H3A1 0.9800 .
C3A H3A2 0.9800 .
C4 H4A 0.9800 .
C4 H4B 0.9800 .
C5 C6 1.545(15) .
C5 H5A 0.9800 .
C5 H5B 0.9800 .
C6 H6A 0.9800 .
C6 H6B 0.9800 .
C7 N6A 1.324(19) .
C7 N5 1.330(8) .
C7 N4 1.336(8) .
C7 N6 1.337(12) .
N4 C8 1.470(17) .
N5 C12 1.484(18) .
N5 Re1 2.056(7) 2_667
N6 C10 1.459(18) .
N6 C9 1.46(2) .
C8 C9 1.488(16) .
C8 H8A 0.9800 .
C8 H8B 0.9800 .
C9 H9A 0.9800 .
C9 H9B 0.9800 .
C10 C11 1.48(2) .
C10 H10A 0.9800 .
C10 H10B 0.9800 .
C11 C12 1.477(16) .
C11 H11A 0.9800 .
C11 H11B 0.9800 .
C12 H12A 0.9800 .
C12 H12B 0.9800 .
N6A C10A 1.44(2) .
N6A C9A 1.46(3) .
C8A C9A 1.49(2) .
C8A H8A1 0.9800 .
C8A H8A2 0.9800 .
C9A H9A1 0.9800 .
C9A H9A2 0.9800 .
C10A C11A 1.48(3) .
C10A H10C 0.9800 .
C10A H10D 0.9800 .
C11A C12A 1.48(3) .
C11A H11C 0.9800 .
C11A H11D 0.9800 .
C12A H12C 0.9800 .
C12A H12D 0.9800 .
Cl3 C13 1.752(12) .
Cl4 C13 1.716(12) .
Cl5 C13 1.763(11) .
Cl6 C14 1.722(12) .
Cl7 C14 1.747(13) .
Cl8 C14 1.740(12) .
Cl9 C15 1.735(13) .
Cl10 C15 1.727(12) .
Cl11 C15 1.717(12) .
C13 H4 0.9900 .
C14 H5 0.9900 .
C15 H15 0.9900 .

loop_
_geom_torsion_atom_site_label_1
_geom_torsion_atom_site_label_2
_geom_torsion_atom_site_label_3
_geom_torsion_atom_site_label_4
_geom_torsion
_geom_torsion_site_symmetry_1
_geom_torsion_site_symmetry_4
N4 Re1 N1 C1 91.1(7) . .
N4A Re1 N1 C1 -90.4(7) 2_667 .
N5 Re1 N1 C1 -90.4(7) 2_667 .
Re1 Re1 N1 C1 0.6(6) 2_667 .
Cl1 Re1 N1 C1 -179.4(6) . .
N4 Re1 N1 C2 -92.1(9) . .
N4A Re1 N1 C2 86.4(9) 2_667 .
N5 Re1 N1 C2 86.4(9) 2_667 .
Re1 Re1 N1 C2 177.4(9) 2_667 .
Cl1 Re1 N1 C2 -2.6(9) . .
C2 N1 C1 N3 1.4(14) . .
Re1 N1 C1 N3 178.6(7) . .
C2 N1 C1 N2 -177.9(8) . .
Re1 N1 C1 N2 -0.7(11) . .
C4 N3 C1 N1 7.3(15) . .
C5 N3 C1 N1 -179.6(9) . .
C4 N3 C1 N2 -173.4(9) . .
C5 N3 C1 N2 -0.3(11) . .
C6 N2 C1 N1 178.8(8) . .
Re1 N2 C1 N1 0.4(11) 2_667 .
C6 N2 C1 N3 -0.6(11) . .
Re1 N2 C1 N3 -179.0(6) 2_667 .
C1 N1 C2 C3A 12(4) . .
Re1 N1 C2 C3A -165(4) . .
C1 N1 C2 C3 -29.4(16) . .
Re1 N1 C2 C3 153.7(10) . .
C3A C2 C3 C4 -57(3) . .
N1 C2 C3 C4 52(2) . .
C3 C2 C3A C4 57(3) . .
N1 C2 C3A C4 -32(7) . .
C1 N3 C4 C3 13.3(17) . .
C5 N3 C4 C3 -158.8(12) . .
C1 N3 C4 C3A -26(3) . .
C5 N3 C4 C3A 162(3) . .
C2 C3 C4 N3 -42(2) . .
C2 C3 C4 C3A 57(3) . .
C2 C3A C4 N3 36(7) . .
C2 C3A C4 C3 -58(3) . .
C1 N3 C5 C6 0.9(11) . .
C4 N3 C5 C6 174.1(10) . .
C1 N2 C6 C5 1.2(11) . .
Re1 N2 C6 C5 179.2(7) 2_667 .
N3 C5 C6 N2 -1.3(11) . .
N6A C7 N4 C8 -4(4) . .
N5 C7 N4 C8 177.9(13) . .
N6 C7 N4 C8 0.5(18) . .
N6A C7 N4 Re1 179(4) . .
N5 C7 N4 Re1 0.7(10) . .
N6 C7 N4 Re1 -176.7(12) . .
N2 Re1 N4 C7 87.2(6) 2_667 .
N1 Re1 N4 C7 -94.4(6) . .
Re1 Re1 N4 C7 -2.3(6) 2_667 .
Cl1 Re1 N4 C7 174.3(6) . .
N2 Re1 N4 C8 -89.2(15) 2_667 .
N1 Re1 N4 C8 89.2(15) . .
Re1 Re1 N4 C8 -178.7(15) 2_667 .
Cl1 Re1 N4 C8 -2.1(15) . .
N6A C7 N5 C12 1(4) . .
N4 C7 N5 C12 179.3(18) . .
N6 C7 N5 C12 -4(2) . .
N6A C7 N5 Re1 -177(3) . 2_667
N4 C7 N5 Re1 1.8(10) . 2_667
N6 C7 N5 Re1 178.7(14) . 2_667
N6A C7 N6 C10 -14(9) . .
N5 C7 N6 C10 -2(3) . .
N4 C7 N6 C10 175.0(17) . .
N6A C7 N6 C9 164(12) . .
N5 C7 N6 C9 176.1(12) . .
N4 C7 N6 C9 -7(2) . .
C7 N4 C8 C9 6(2) . .
Re1 N4 C8 C9 -177.7(10) . .
C7 N6 C9 C8 10(2) . .
C10 N6 C9 C8 -172(2) . .
N4 C8 C9 N6 -9(2) . .
C7 N6 C10 C11 -18(3) . .
C9 N6 C10 C11 164(2) . .
N6 C10 C11 C12 42(2) . .
C10 C11 C12 N5 -53(4) . .
C7 N5 C12 C11 32(4) . .
Re1 N5 C12 C11 -151.2(17) 2_667 .
N5 C7 N6A C10A 172(4) . .
N4 C7 N6A C10A -7(7) . .
N6 C7 N6A C10A -18(7) . .
N5 C7 N6A C9A -7(5) . .
N4 C7 N6A C9A 175(3) . .
N6 C7 N6A C9A 163(14) . .
C7 N6A C9A C8A 15(7) . .
C10A N6A C9A C8A -163(7) . .
C7 N6A C10A C11A -21(6) . .
C9A N6A C10A C11A 156(6) . .
N6A C10A C11A C12A 51(5) . .
